data_1574608
loop_
_publ_author_name
'Frey, Nathan C.'
'Sarkar, Samir Kumar'
'Dickie, Diane A.'
'Molino, Andrew'
'Gilliard, Robert J.'

_publ_section_title
;
 Borinine-FLP ring expansion: isolation of eight-membered B--P rings
 bridged by \m2 chalcogenide and chloronium ions
;
_journal_issue 24
_journal_name_full 'Chemical Science'
_journal_page_first 10857
_journal_page_last 10866
_journal_paper_doi 10.1039/D5SC02000J
_journal_volume 16
_journal_year 2025
_chemical_formula_sum 'C32 H23 B Cl P'
_chemical_formula_weight 484.73
_space_group_crystal_system triclinic
_space_group_IT_number 2
_space_group_name_Hall '-P 1'
_space_group_name_H-M_alt 'P -1'
_atom_sites_solution_hydrogens geom
_atom_sites_solution_primary iterative
_audit_update_record
;
2024-07-06 deposited with the CCDC.	2025-05-12 downloaded from the CCDC.
;
_cell_angle_alpha 102.2180(10)
_cell_angle_beta 95.7170(10)
_cell_angle_gamma 90.2700(10)
_cell_formula_units_Z 4
_cell_length_a 9.8510(3)
_cell_length_b 10.4500(3)
_cell_length_c 24.6569(8)
_cell_measurement_reflns_used 9959
_cell_measurement_temperature 100.(2)
_cell_measurement_theta_max 27.1054
_cell_measurement_theta_min 2.3284
_cell_volume 2467.55(13)
_computing_cell_refinement 'SAINT V8.40B (Bruker AXS LLC, 2019)'
_computing_data_collection 'Bruker Instrument Service vV6.2.15'
_computing_data_reduction 'SAINT V8.40B (Bruker AXS LLC, 2019)'
_computing_structure_refinement 'SHELXL-2018/3 (Sheldrick, 2018)'
_computing_structure_solution 'SHELXT 2018/2 (Sheldrick, 2018)'
_diffrn_ambient_temperature 100.(2)
_diffrn_detector_area_resol_mean 7.3910
_diffrn_measured_fraction_theta_full 0.998
_diffrn_measured_fraction_theta_max 0.998
_diffrn_measurement_device 'Kappa four-circle diffractometer'
_diffrn_measurement_device_type 'Bruker D8 Venture PhotonIII'
_diffrn_measurement_method '\f and \w scans'
_diffrn_radiation_monochromator 'HELIOS double bounce multilayer mirror'
_diffrn_radiation_type 'Mo K\a'
_diffrn_radiation_wavelength 0.71073
_diffrn_reflns_av_R_equivalents 0.0601
_diffrn_reflns_av_unetI/netI 0.0421
_diffrn_reflns_limit_h_max 12
_diffrn_reflns_limit_h_min -12
_diffrn_reflns_limit_k_max 13
_diffrn_reflns_limit_k_min -13
_diffrn_reflns_limit_l_max 31
_diffrn_reflns_limit_l_min -31
_diffrn_reflns_number 71864
_diffrn_reflns_theta_full 25.24
_diffrn_reflns_theta_max 27.50
_diffrn_reflns_theta_min 2.00
_diffrn_source 'micro-focus sealed X-ray tube'
_diffrn_source_current 1.4
_diffrn_source_power 0.07
_diffrn_source_type 'Incoatec I\mS 3.0'
_diffrn_source_voltage 50
_exptl_absorpt_coefficient_mu 0.239
_exptl_absorpt_correction_T_max 0.99
_exptl_absorpt_correction_T_min 0.94
_exptl_absorpt_correction_type multi-scan
_exptl_absorpt_process_details
;
Krause, L., Herbst-Irmer, R., Sheldrick, G. M., Stalke, D. (2015).
"Comparison of silver and molybdenum microfocus X-ray sources for
single-crystal structure determination"
J. Appl. Cryst. 48, 3-10.
doi:10.1107/S1600576714022985
;
_exptl_crystal_colour colourless
_exptl_crystal_density_diffrn 1.305
_exptl_crystal_density_method 'not measured'
_exptl_crystal_description block
_exptl_crystal_F_000 1008
_exptl_crystal_size_max 0.100
_exptl_crystal_size_mid 0.080
_exptl_crystal_size_min 0.054
_refine_diff_density_max 1.667
_refine_diff_density_min -0.626
_refine_ls_extinction_method none
_refine_ls_goodness_of_fit_ref 1.080
_refine_ls_hydrogen_treatment constr
_refine_ls_matrix_type full
_refine_ls_number_parameters 631
_refine_ls_number_reflns 11311
_refine_ls_number_restraints 0
_refine_ls_restrained_S_all 1.080
_refine_ls_R_factor_all 0.0701
_refine_ls_R_factor_gt 0.0528
_refine_ls_shift/su_max 0.001
_refine_ls_shift/su_mean 0.000
_refine_ls_structure_factor_coef Fsqd
_refine_ls_weighting_details 'w=1/[\s^2^(Fo^2^)+(0.0664P)^2^+1.6385P] where P=(Fo^2^+2Fc^2^)/3'
_refine_ls_weighting_scheme calc
_refine_ls_wR_factor_gt 0.1278
_refine_ls_wR_factor_ref 0.1389
_reflns_Friedel_coverage 0.000
_reflns_number_gt 8749
_reflns_number_total 11311
_reflns_threshold_expression 'I > 2\s(I)'
_cod_data_source_file d5sc02000j2.cif
_cod_data_source_block 1
_cod_depositor_comments
;
The following automatic conversions were performed:

data item '_exptl_absorpt_correction_type' value 'Multi-Scan' was
changed to 'multi-scan' in accordance with the
/home/data/users/saulius/crontab/automatic-downloads/rss-feeds/RSC/lib/dictionaries/cif_core.dic
dictionary named 'cif_core.dic' version 2.4.2 last updated on
2011-04-26.

Automatic conversion script
Id: cif_fix_values 8170 2020-07-09 18:12:32Z antanas 

 Adding full bibliography for 1574608--1574615.cif.
;
_cod_database_code 1574608

loop_
_space_group_symop_operation_xyz
'x, y, z'
'-x, -y, -z'

loop_
_atom_site_type_symbol
_atom_site_label
_atom_site_fract_x
_atom_site_fract_y
_atom_site_fract_z
_atom_site_U_iso_or_equiv
_atom_site_adp_type
_atom_site_calc_flag
_atom_site_refinement_flags_adp
_atom_site_refinement_flags_occupancy
_atom_site_refinement_flags_posn
_atom_site_occupancy
_atom_site_disorder_assembly
_atom_site_disorder_group
B B1 0.5150(2) 0.3608(3) 0.88120(10) 0.0213(5) Uani d . . . 1 . .
Cl Cl1 0.63834(5) 0.26189(5) 0.91793(2) 0.02477(13) Uani d . . . 1 . .
P P1 0.31763(6) 0.31105(6) 0.88313(2) 0.01953(13) Uani d . . . 1 . .
C C1 0.5618(2) 0.5093(2) 0.88959(9) 0.0212(4) Uani d . . . 1 . .
C C2 0.5466(2) 0.6072(2) 0.93687(10) 0.0247(5) Uani d . . . 1 . .
H H2 0.505654 0.584717 0.967010 0.030000 Uiso calc U . R 1 . .
C C3 0.5895(2) 0.7361(2) 0.94114(10) 0.0274(5) Uani d . . . 1 . .
H H3 0.579738 0.800353 0.974007 0.033000 Uiso calc U . R 1 . .
C C4 0.6465(2) 0.7696(2) 0.89680(11) 0.0280(5) Uani d . . . 1 . .
H H4 0.674490 0.857756 0.898950 0.034000 Uiso calc U . R 1 . .
C C5 0.6630(2) 0.6757(2) 0.84950(10) 0.0241(5) Uani d . . . 1 . .
H H5 0.701316 0.700339 0.819236 0.029000 Uiso calc U . R 1 . .
C C6 0.6241(2) 0.5444(2) 0.84536(9) 0.0210(4) Uani d . . . 1 . .
C C7 0.6507(2) 0.4437(2) 0.79495(9) 0.0202(4) Uani d . . . 1 . .
C C8 0.7537(2) 0.4628(2) 0.76231(9) 0.0226(5) Uani d . . . 1 . .
H H8 0.803627 0.543825 0.770912 0.027000 Uiso calc U . R 1 . .
C C9 0.7851(2) 0.3668(2) 0.71776(9) 0.0237(5) Uani d . . . 1 . .
H H9 0.859037 0.380794 0.697539 0.028000 Uiso calc U . R 1 . .
C C10 0.7095(2) 0.2504(2) 0.70240(10) 0.0236(5) Uani d . . . 1 . .
H H10 0.731902 0.183973 0.672113 0.028000 Uiso calc U . R 1 . .
C C11 0.6010(2) 0.2320(2) 0.73177(9) 0.0215(4) Uani d . . . 1 . .
H H11 0.545206 0.154819 0.719960 0.026000 Uiso calc U . R 1 . .
C C12 0.5725(2) 0.3252(2) 0.77849(9) 0.0199(4) Uani d . . . 1 . .
C C13 0.4730(2) 0.3053(2) 0.81632(9) 0.0198(4) Uani d . . . 1 . .
C C14 0.3389(2) 0.2659(2) 0.81009(9) 0.0202(4) Uani d . . . 1 . .
C C15 0.2382(2) 0.2161(2) 0.76182(9) 0.0196(4) Uani d . . . 1 . .
C C16 0.2564(2) 0.2320(2) 0.70802(9) 0.0222(5) Uani d . . . 1 . .
H H16 0.335317 0.277598 0.702071 0.027000 Uiso calc U . R 1 . .
C C17 0.1613(2) 0.1824(2) 0.66358(10) 0.0272(5) Uani d . . . 1 . .
H H17 0.175275 0.194058 0.627347 0.033000 Uiso calc U . R 1 . .
C C18 0.0454(2) 0.1157(2) 0.67132(10) 0.0258(5) Uani d . . . 1 . .
H H18 -0.019521 0.081054 0.640492 0.031000 Uiso calc U . R 1 . .
C C19 0.0247(2) 0.0998(2) 0.72425(10) 0.0244(5) Uani d . . . 1 . .
H H19 -0.054889 0.054458 0.729725 0.029000 Uiso calc U . R 1 . .
C C20 0.1193(2) 0.1495(2) 0.76918(10) 0.0218(4) Uani d . . . 1 . .
H H20 0.103752 0.138606 0.805361 0.026000 Uiso calc U . R 1 . .
C C21 0.1947(2) 0.4377(2) 0.90028(9) 0.0216(4) Uani d . . . 1 . .
C C22 0.1004(2) 0.4729(2) 0.86069(11) 0.0296(5) Uani d . . . 1 . .
H H22 0.099540 0.431298 0.822456 0.036000 Uiso calc U . R 1 . .
C C23 0.0078(3) 0.5687(3) 0.87713(11) 0.0366(6) Uani d . . . 1 . .
H H23 -0.056825 0.592437 0.849963 0.044000 Uiso calc U . R 1 . .
C C24 0.0080(2) 0.6306(2) 0.93263(11) 0.0294(5) Uani d . . . 1 . .
H H24 -0.057329 0.695112 0.943522 0.035000 Uiso calc U . R 1 . .
C C25 0.1034(2) 0.5983(2) 0.97204(10) 0.0281(5) Uani d . . . 1 . .
H H25 0.104979 0.641450 1.010100 0.034000 Uiso calc U . R 1 . .
C C26 0.1969(2) 0.5027(2) 0.95597(10) 0.0255(5) Uani d . . . 1 . .
H H26 0.263108 0.481210 0.983121 0.031000 Uiso calc U . R 1 . .
C C27 0.2639(2) 0.1758(2) 0.91207(9) 0.0226(5) Uani d . . . 1 . .
C C28 0.1376(3) 0.1734(2) 0.93243(12) 0.0357(6) Uani d . . . 1 . .
H H28 0.077877 0.244346 0.931950 0.043000 Uiso calc U . R 1 . .
C C29 0.0990(3) 0.0677(3) 0.95337(14) 0.0506(8) Uani d . . . 1 . .
H H29 0.012158 0.065618 0.966900 0.061000 Uiso calc U . R 1 . .
C C30 0.1862(3) -0.0351(3) 0.95471(13) 0.0448(7) Uani d . . . 1 . .
H H30 0.159974 -0.106364 0.970102 0.054000 Uiso calc U . R 1 . .
C C31 0.3106(3) -0.0349(2) 0.93392(10) 0.0321(6) Uani d . . . 1 . .
H H31 0.369574 -0.106337 0.934408 0.039000 Uiso calc U . R 1 . .
C C32 0.3495(2) 0.0698(2) 0.91229(10) 0.0267(5) Uani d . . . 1 . .
H H32 0.434919 0.069589 0.897501 0.032000 Uiso calc U . R 1 . .
B B2 0.6556(2) 0.8047(2) 0.65047(11) 0.0203(5) Uani d . . . 1 . .
Cl Cl2 0.70547(5) 0.91988(5) 0.60574(2) 0.02060(12) Uani d . . . 1 . .
P P2 0.45494(5) 0.75600(5) 0.63772(2) 0.01894(13) Uani d . . . 1 . .
C C33 0.7366(2) 0.8360(2) 0.71077(9) 0.0201(4) Uani d . . . 1 . .
C C34 0.7050(2) 0.9323(2) 0.75612(10) 0.0230(5) Uani d . . . 1 . .
H H34 0.624400 0.980547 0.752266 0.028000 Uiso calc U . R 1 . .
C C35 0.7870(2) 0.9602(2) 0.80658(10) 0.0259(5) Uani d . . . 1 . .
H H35 0.764055 1.027642 0.836359 0.031000 Uiso calc U . R 1 . .
C C36 0.9028(2) 0.8878(2) 0.81270(10) 0.0259(5) Uani d . . . 1 . .
H H36 0.960719 0.906233 0.846757 0.031000 Uiso calc U . R 1 . .
C C37 0.9343(2) 0.7890(2) 0.76943(10) 0.0234(5) Uani d . . . 1 . .
H H37 1.012335 0.738137 0.774682 0.028000 Uiso calc U . R 1 . .
C C38 0.8543(2) 0.7618(2) 0.71802(9) 0.0197(4) Uani d . . . 1 . .
C C39 0.8930(2) 0.6539(2) 0.67217(9) 0.0198(4) Uani d . . . 1 . .
C C40 1.0244(2) 0.6032(2) 0.67428(10) 0.0232(5) Uani d . . . 1 . .
H H40 1.090263 0.641095 0.704275 0.028000 Uiso calc U . R 1 . .
C C41 1.0607(2) 0.4996(2) 0.63390(10) 0.0267(5) Uani d . . . 1 . .
H H41 1.151155 0.468520 0.636095 0.032000 Uiso calc U . R 1 . .
C C42 0.9660(2) 0.4407(2) 0.59014(10) 0.0270(5) Uani d . . . 1 . .
H H42 0.991141 0.369299 0.562513 0.032000 Uiso calc U . R 1 . .
C C43 0.8352(2) 0.4866(2) 0.58711(10) 0.0236(5) Uani d . . . 1 . .
H H43 0.769642 0.444920 0.557724 0.028000 Uiso calc U . R 1 . .
C C44 0.7976(2) 0.5935(2) 0.62654(9) 0.0203(4) Uani d . . . 1 . .
C C45 0.6642(2) 0.6537(2) 0.62362(9) 0.0191(4) Uani d . . . 1 . .
C C46 0.5336(2) 0.6065(2) 0.60811(9) 0.0197(4) Uani d . . . 1 . .
C C47 0.4689(2) 0.4759(2) 0.58477(9) 0.0205(4) Uani d . . . 1 . .
C C48 0.3536(2) 0.4632(2) 0.54596(10) 0.0247(5) Uani d . . . 1 . .
H H48 0.317715 0.538329 0.534233 0.030000 Uiso calc U . R 1 . .
C C49 0.2913(2) 0.3411(2) 0.52451(10) 0.0278(5) Uani d . . . 1 . .
H H49 0.215030 0.332247 0.497074 0.033000 Uiso calc U . R 1 . .
C C50 0.3399(2) 0.2329(2) 0.54288(10) 0.0276(5) Uani d . . . 1 . .
H H50 0.296117 0.149639 0.528619 0.033000 Uiso calc U . R 1 . .
C C51 0.4521(3) 0.2452(2) 0.58202(10) 0.0287(5) Uani d . . . 1 . .
H H51 0.484776 0.170561 0.595003 0.034000 Uiso calc U . R 1 . .
C C52 0.5171(2) 0.3658(2) 0.60241(10) 0.0259(5) Uani d . . . 1 . .
H H52 0.595487 0.373112 0.628746 0.031000 Uiso calc U . R 1 . .
C C53 0.3247(2) 0.8085(2) 0.59042(9) 0.0212(4) Uani d . . . 1 . .
C C54 0.3642(2) 0.8330(2) 0.54075(10) 0.0267(5) Uani d . . . 1 . .
H H54 0.457579 0.828962 0.534153 0.032000 Uiso calc U . R 1 . .
C C55 0.2670(3) 0.8632(2) 0.50086(10) 0.0300(5) Uani d . . . 1 . .
H H55 0.293660 0.879430 0.466892 0.036000 Uiso calc U . R 1 . .
C C56 0.1309(3) 0.8697(2) 0.51090(10) 0.0286(5) Uani d . . . 1 . .
H H56 0.064429 0.891300 0.483863 0.034000 Uiso calc U . R 1 . .
C C57 0.0916(2) 0.8450(2) 0.55989(11) 0.0290(5) Uani d . . . 1 . .
H H57 -0.001916 0.848811 0.566285 0.035000 Uiso calc U . R 1 . .
C C58 0.1879(2) 0.8145(2) 0.59989(10) 0.0249(5) Uani d . . . 1 . .
H H58 0.160426 0.797721 0.633641 0.030000 Uiso calc U . R 1 . .
C C59 0.3806(2) 0.7402(2) 0.69989(9) 0.0208(4) Uani d . . . 1 . .
C C60 0.3271(2) 0.8503(2) 0.73303(10) 0.0234(5) Uani d . . . 1 . .
H H60 0.319917 0.929915 0.720262 0.028000 Uiso calc U . R 1 . .
C C61 0.2847(2) 0.8439(2) 0.78417(10) 0.0262(5) Uani d . . . 1 . .
H H61 0.249059 0.919144 0.806474 0.031000 Uiso calc U . R 1 . .
C C62 0.2941(2) 0.7281(2) 0.80304(10) 0.0263(5) Uani d . . . 1 . .
H H62 0.265428 0.724290 0.838345 0.032000 Uiso calc U . R 1 . .
C C63 0.3453(2) 0.6178(2) 0.77037(10) 0.0245(5) Uani d . . . 1 . .
H H63 0.349810 0.537948 0.782992 0.029000 Uiso calc U . R 1 . .
C C64 0.3897(2) 0.6238(2) 0.71951(10) 0.0234(5) Uani d . . . 1 . .
H H64 0.426542 0.548510 0.697718 0.028000 Uiso calc U . R 1 . .

loop_
_atom_site_aniso_label
_atom_site_aniso_U_11
_atom_site_aniso_U_22
_atom_site_aniso_U_33
_atom_site_aniso_U_12
_atom_site_aniso_U_13
_atom_site_aniso_U_23
B1 0.0177(11) 0.0273(13) 0.0194(12) -0.0008(10) 0.0000(9) 0.0073(10)
Cl1 0.0203(3) 0.0268(3) 0.0264(3) 0.0022(2) -0.0033(2) 0.0064(2)
P1 0.0182(3) 0.0222(3) 0.0190(3) -0.0004(2) 0.0013(2) 0.0066(2)
C1 0.0156(10) 0.0251(11) 0.0220(11) 0.0000(8) -0.0039(8) 0.0057(9)
C2 0.0215(11) 0.0303(12) 0.0215(11) 0.0023(9) -0.0001(9) 0.0049(9)
C3 0.0262(12) 0.0289(12) 0.0233(12) 0.0021(9) -0.0033(9) -0.0005(9)
C4 0.0249(12) 0.0220(11) 0.0353(14) -0.0023(9) -0.0023(10) 0.0042(10)
C5 0.0203(11) 0.0232(11) 0.0291(12) 0.0003(9) 0.0011(9) 0.0070(9)
C6 0.0149(10) 0.0237(11) 0.0236(11) -0.0010(8) -0.0013(8) 0.0048(9)
C7 0.0164(10) 0.0222(11) 0.0221(11) 0.0020(8) -0.0013(8) 0.0063(9)
C8 0.0185(10) 0.0255(11) 0.0245(12) -0.0041(9) -0.0008(9) 0.0080(9)
C9 0.0175(10) 0.0318(12) 0.0231(12) -0.0008(9) 0.0011(8) 0.0090(9)
C10 0.0224(11) 0.0242(11) 0.0236(11) 0.0046(9) 0.0019(9) 0.0036(9)
C11 0.0199(10) 0.0208(11) 0.0226(11) 0.0004(8) -0.0005(8) 0.0033(9)
C12 0.0155(10) 0.0235(11) 0.0209(11) 0.0022(8) -0.0001(8) 0.0063(8)
C13 0.0196(10) 0.0165(10) 0.0232(11) 0.0010(8) 0.0014(8) 0.0046(8)
C14 0.0219(10) 0.0193(10) 0.0204(11) 0.0010(8) 0.0027(8) 0.0060(8)
C15 0.0185(10) 0.0158(10) 0.0235(11) 0.0000(8) 0.0015(8) 0.0022(8)
C16 0.0184(10) 0.0255(11) 0.0237(11) -0.0032(8) 0.0031(8) 0.0072(9)
C17 0.0232(11) 0.0369(13) 0.0220(12) -0.0004(10) 0.0030(9) 0.0066(10)
C18 0.0208(11) 0.0259(12) 0.0275(12) -0.0009(9) -0.0013(9) 0.0000(9)
C19 0.0176(10) 0.0214(11) 0.0341(13) -0.0034(8) 0.0041(9) 0.0051(9)
C20 0.0181(10) 0.0220(11) 0.0265(12) -0.0009(8) 0.0045(9) 0.0069(9)
C21 0.0185(10) 0.0214(11) 0.0256(12) -0.0003(8) 0.0027(8) 0.0066(9)
C22 0.0283(12) 0.0314(13) 0.0267(13) 0.0041(10) -0.0042(10) 0.0037(10)
C23 0.0326(14) 0.0385(15) 0.0343(14) 0.0106(11) -0.0108(11) 0.0040(11)
C24 0.0260(12) 0.0252(12) 0.0342(14) 0.0035(9) -0.0008(10) 0.0020(10)
C25 0.0244(12) 0.0311(13) 0.0262(12) -0.0010(10) 0.0010(9) 0.0008(10)
C26 0.0216(11) 0.0308(12) 0.0238(12) 0.0025(9) -0.0016(9) 0.0069(9)
C27 0.0279(11) 0.0223(11) 0.0180(11) -0.0022(9) 0.0017(9) 0.0053(9)
C28 0.0442(15) 0.0242(12) 0.0441(16) 0.0030(11) 0.0227(12) 0.0110(11)
C29 0.061(2) 0.0349(15) 0.067(2) 0.0066(14) 0.0431(17) 0.0198(14)
C30 0.072(2) 0.0245(13) 0.0443(17) 0.0003(13) 0.0245(15) 0.0138(12)
C31 0.0462(15) 0.0206(11) 0.0278(13) 0.0010(10) -0.0006(11) 0.0032(10)
C32 0.0288(12) 0.0255(12) 0.0248(12) 0.0008(9) 0.0005(9) 0.0043(9)
B2 0.0141(11) 0.0204(12) 0.0276(13) -0.0020(9) 0.0004(9) 0.0086(10)
Cl2 0.0220(3) 0.0190(2) 0.0215(3) -0.00475(19) 0.00155(19) 0.00626(19)
P2 0.0158(3) 0.0197(3) 0.0215(3) -0.0008(2) 0.0001(2) 0.0056(2)
C33 0.0174(10) 0.0161(10) 0.0271(12) -0.0050(8) 0.0014(8) 0.0060(8)
C34 0.0229(11) 0.0173(10) 0.0296(12) -0.0019(8) 0.0024(9) 0.0068(9)
C35 0.0312(12) 0.0194(11) 0.0271(12) -0.0049(9) 0.0058(10) 0.0040(9)
C36 0.0260(11) 0.0273(12) 0.0243(12) -0.0067(9) -0.0009(9) 0.0073(9)
C37 0.0163(10) 0.0294(12) 0.0259(12) -0.0028(9) 0.0004(8) 0.0102(9)
C38 0.0154(10) 0.0198(10) 0.0253(11) -0.0057(8) 0.0009(8) 0.0084(9)
C39 0.0153(10) 0.0219(11) 0.0236(11) -0.0044(8) 0.0010(8) 0.0084(9)
C40 0.0168(10) 0.0229(11) 0.0292(12) -0.0038(8) -0.0025(9) 0.0062(9)
C41 0.0165(10) 0.0278(12) 0.0361(14) -0.0004(9) 0.0028(9) 0.0071(10)
C42 0.0231(11) 0.0283(12) 0.0282(12) -0.0004(9) 0.0074(9) 0.0008(10)
C43 0.0195(10) 0.0261(11) 0.0240(12) -0.0019(9) 0.0003(9) 0.0035(9)
C44 0.0169(10) 0.0210(10) 0.0241(11) -0.0011(8) 0.0024(8) 0.0074(9)
C45 0.0193(10) 0.0206(10) 0.0183(10) -0.0004(8) 0.0019(8) 0.0057(8)
C46 0.0191(10) 0.0204(10) 0.0197(11) -0.0002(8) 0.0015(8) 0.0051(8)
C47 0.0176(10) 0.0235(11) 0.0192(11) -0.0048(8) 0.0036(8) 0.0014(8)
C48 0.0230(11) 0.0246(11) 0.0236(12) -0.0009(9) -0.0016(9) 0.0003(9)
C49 0.0220(11) 0.0318(13) 0.0243(12) -0.0052(9) -0.0014(9) -0.0039(10)
C50 0.0293(12) 0.0239(12) 0.0271(12) -0.0089(9) 0.0098(10) -0.0034(9)
C51 0.0330(13) 0.0232(12) 0.0310(13) -0.0010(10) 0.0070(10) 0.0068(10)
C52 0.0209(11) 0.0304(12) 0.0265(12) -0.0025(9) -0.0008(9) 0.0076(10)
C53 0.0212(10) 0.0180(10) 0.0240(11) -0.0002(8) -0.0025(9) 0.0062(9)
C54 0.0225(11) 0.0311(12) 0.0288(12) 0.0010(9) 0.0010(9) 0.0121(10)
C55 0.0365(13) 0.0301(13) 0.0237(12) 0.0033(10) -0.0015(10) 0.0085(10)
C56 0.0332(13) 0.0221(11) 0.0268(12) 0.0078(10) -0.0094(10) 0.0025(9)
C57 0.0218(11) 0.0291(12) 0.0328(13) 0.0041(9) -0.0018(10) 0.0013(10)
C58 0.0222(11) 0.0259(12) 0.0251(12) -0.0018(9) -0.0003(9) 0.0036(9)
C59 0.0142(10) 0.0234(11) 0.0237(11) -0.0023(8) -0.0005(8) 0.0035(9)
C60 0.0200(10) 0.0200(11) 0.0288(12) -0.0013(8) 0.0008(9) 0.0027(9)
C61 0.0243(11) 0.0269(12) 0.0244(12) 0.0002(9) 0.0007(9) -0.0008(9)
C62 0.0215(11) 0.0344(13) 0.0218(12) -0.0010(9) -0.0009(9) 0.0045(10)
C63 0.0200(11) 0.0246(11) 0.0289(12) -0.0005(9) -0.0052(9) 0.0091(9)
C64 0.0167(10) 0.0232(11) 0.0296(12) 0.0006(8) 0.0000(9) 0.0049(9)

loop_
_atom_type_symbol
_atom_type_description
_atom_type_scat_dispersion_real
_atom_type_scat_dispersion_imag
_atom_type_scat_source
C C 0.0033 0.0016 'International Tables Vol C Tables 4.2.6.8 and 6.1.1.4'
H H 0.0000 0.0000 'International Tables Vol C Tables 4.2.6.8 and 6.1.1.4'
B B 0.0013 0.0007 'International Tables Vol C Tables 4.2.6.8 and 6.1.1.4'
Cl Cl 0.1484 0.1585 'International Tables Vol C Tables 4.2.6.8 and 6.1.1.4'
P P 0.1023 0.0942 'International Tables Vol C Tables 4.2.6.8 and 6.1.1.4'

loop_
_geom_angle_atom_site_label_1
_geom_angle_atom_site_label_2
_geom_angle_atom_site_label_3
_geom_angle_site_symmetry_1
_geom_angle_site_symmetry_3
_geom_angle
_geom_angle_publ_flag
C1 B1 C13 . . 108.13(18) ?
C1 B1 Cl1 . . 113.34(15) ?
C13 B1 Cl1 . . 116.90(17) ?
C1 B1 P1 . . 120.76(16) ?
C13 B1 P1 . . 80.23(13) ?
Cl1 B1 P1 . . 113.38(13) ?
C14 P1 C21 . . 114.04(10) ?
C14 P1 C27 . . 113.66(10) ?
C21 P1 C27 . . 105.88(11) ?
C14 P1 B1 . . 77.33(10) ?
C21 P1 B1 . . 119.83(11) ?
C27 P1 B1 . . 123.48(11) ?
C14 P1 C13 . . 35.38(9) ?
C21 P1 C13 . . 124.94(9) ?
C27 P1 C13 . . 127.14(9) ?
B1 P1 C13 . . 41.94(9) ?
C2 C1 C6 . . 118.1(2) ?
C2 C1 B1 . . 125.3(2) ?
C6 C1 B1 . . 116.58(19) ?
C3 C2 C1 . . 122.1(2) ?
C3 C2 H2 . . 118.900000 ?
C1 C2 H2 . . 118.900000 ?
C4 C3 C2 . . 119.0(2) ?
C4 C3 H3 . . 120.500000 ?
C2 C3 H3 . . 120.500000 ?
C5 C4 C3 . . 120.5(2) ?
C5 C4 H4 . . 119.800000 ?
C3 C4 H4 . . 119.800000 ?
C4 C5 C6 . . 121.1(2) ?
C4 C5 H5 . . 119.500000 ?
C6 C5 H5 . . 119.500000 ?
C5 C6 C1 . . 119.2(2) ?
C5 C6 C7 . . 119.8(2) ?
C1 C6 C7 . . 121.1(2) ?
C8 C7 C12 . . 117.4(2) ?
C8 C7 C6 . . 121.23(19) ?
C12 C7 C6 . . 121.35(19) ?
C9 C8 C7 . . 121.7(2) ?
C9 C8 H8 . . 119.200000 ?
C7 C8 H8 . . 119.200000 ?
C8 C9 C10 . . 120.5(2) ?
C8 C9 H9 . . 119.800000 ?
C10 C9 H9 . . 119.800000 ?
C11 C10 C9 . . 119.1(2) ?
C11 C10 H10 . . 120.400000 ?
C9 C10 H10 . . 120.400000 ?
C10 C11 C12 . . 121.0(2) ?
C10 C11 H11 . . 119.500000 ?
C12 C11 H11 . . 119.500000 ?
C11 C12 C7 . . 120.1(2) ?
C11 C12 C13 . . 124.3(2) ?
C7 C12 C13 . . 115.33(19) ?
C14 C13 C12 . . 135.2(2) ?
C14 C13 B1 . . 107.43(19) ?
C12 C13 B1 . . 116.61(18) ?
C13 C14 C15 . . 134.5(2) ?
C13 C14 P1 . . 95.01(15) ?
C15 C14 P1 . . 130.23(16) ?
C16 C15 C20 . . 118.0(2) ?
C16 C15 C14 . . 122.32(19) ?
C20 C15 C14 . . 119.7(2) ?
C17 C16 C15 . . 120.9(2) ?
C17 C16 H16 . . 119.600000 ?
C15 C16 H16 . . 119.600000 ?
C16 C17 C18 . . 120.5(2) ?
C16 C17 H17 . . 119.800000 ?
C18 C17 H17 . . 119.800000 ?
C19 C18 C17 . . 119.6(2) ?
C19 C18 H18 . . 120.200000 ?
C17 C18 H18 . . 120.200000 ?
C20 C19 C18 . . 120.4(2) ?
C20 C19 H19 . . 119.800000 ?
C18 C19 H19 . . 119.800000 ?
C19 C20 C15 . . 120.6(2) ?
C19 C20 H20 . . 119.700000 ?
C15 C20 H20 . . 119.700000 ?
C22 C21 C26 . . 119.2(2) ?
C22 C21 P1 . . 123.01(18) ?
C26 C21 P1 . . 117.81(17) ?
C23 C22 C21 . . 119.7(2) ?
C23 C22 H22 . . 120.100000 ?
C21 C22 H22 . . 120.100000 ?
C22 C23 C24 . . 120.9(2) ?
C22 C23 H23 . . 119.500000 ?
C24 C23 H23 . . 119.500000 ?
C25 C24 C23 . . 119.7(2) ?
C25 C24 H24 . . 120.100000 ?
C23 C24 H24 . . 120.100000 ?
C24 C25 C26 . . 119.8(2) ?
C24 C25 H25 . . 120.100000 ?
C26 C25 H25 . . 120.100000 ?
C25 C26 C21 . . 120.6(2) ?
C25 C26 H26 . . 119.700000 ?
C21 C26 H26 . . 119.700000 ?
C28 C27 C32 . . 119.3(2) ?
C28 C27 P1 . . 121.46(18) ?
C32 C27 P1 . . 119.25(18) ?
C29 C28 C27 . . 119.9(3) ?
C29 C28 H28 . . 120.000000 ?
C27 C28 H28 . . 120.000000 ?
C28 C29 C30 . . 120.2(3) ?
C28 C29 H29 . . 119.900000 ?
C30 C29 H29 . . 119.900000 ?
C31 C30 C29 . . 120.4(2) ?
C31 C30 H30 . . 119.800000 ?
C29 C30 H30 . . 119.800000 ?
C30 C31 C32 . . 119.7(2) ?
C30 C31 H31 . . 120.100000 ?
C32 C31 H31 . . 120.100000 ?
C31 C32 C27 . . 120.4(2) ?
C31 C32 H32 . . 119.800000 ?
C27 C32 H32 . . 119.800000 ?
C45 B2 C33 . . 109.71(18) ?
C45 B2 Cl2 . . 115.39(17) ?
C33 B2 Cl2 . . 112.48(15) ?
C45 B2 P2 . . 80.53(13) ?
C33 B2 P2 . . 122.34(16) ?
Cl2 B2 P2 . . 112.62(12) ?
C46 P2 C59 . . 110.36(10) ?
C46 P2 C53 . . 113.88(10) ?
C59 P2 C53 . . 108.71(10) ?
C46 P2 B2 . . 76.84(10) ?
C59 P2 B2 . . 114.04(10) ?
C53 P2 B2 . . 128.32(10) ?
C46 P2 C45 . . 35.30(8) ?
C59 P2 C45 . . 116.26(9) ?
C53 P2 C45 . . 132.29(9) ?
B2 P2 C45 . . 41.66(9) ?
C34 C33 C38 . . 117.9(2) ?
C34 C33 B2 . . 126.0(2) ?
C38 C33 B2 . . 116.02(19) ?
C35 C34 C33 . . 122.5(2) ?
C35 C34 H34 . . 118.700000 ?
C33 C34 H34 . . 118.700000 ?
C36 C35 C34 . . 118.8(2) ?
C36 C35 H35 . . 120.600000 ?
C34 C35 H35 . . 120.600000 ?
C37 C36 C35 . . 120.1(2) ?
C37 C36 H36 . . 119.900000 ?
C35 C36 H36 . . 119.900000 ?
C36 C37 C38 . . 121.6(2) ?
C36 C37 H37 . . 119.200000 ?
C38 C37 H37 . . 119.200000 ?
C37 C38 C33 . . 119.0(2) ?
C37 C38 C39 . . 119.7(2) ?
C33 C38 C39 . . 121.33(19) ?
C40 C39 C44 . . 117.1(2) ?
C40 C39 C38 . . 120.60(19) ?
C44 C39 C38 . . 122.25(19) ?
C41 C40 C39 . . 121.8(2) ?
C41 C40 H40 . . 119.100000 ?
C39 C40 H40 . . 119.100000 ?
C40 C41 C42 . . 120.4(2) ?
C40 C41 H41 . . 119.800000 ?
C42 C41 H41 . . 119.800000 ?
C43 C42 C41 . . 119.5(2) ?
C43 C42 H42 . . 120.300000 ?
C41 C42 H42 . . 120.300000 ?
C42 C43 C44 . . 121.0(2) ?
C42 C43 H43 . . 119.500000 ?
C44 C43 H43 . . 119.500000 ?
C43 C44 C39 . . 120.3(2) ?
C43 C44 C45 . . 124.0(2) ?
C39 C44 C45 . . 115.72(19) ?
C46 C45 C44 . . 134.3(2) ?
C46 C45 B2 . . 107.09(18) ?
C44 C45 B2 . . 118.05(18) ?
C45 C46 C47 . . 135.3(2) ?
C45 C46 P2 . . 95.22(15) ?
C47 C46 P2 . . 128.62(16) ?
C52 C47 C48 . . 119.0(2) ?
C52 C47 C46 . . 121.1(2) ?
C48 C47 C46 . . 119.9(2) ?
C49 C48 C47 . . 120.1(2) ?
C49 C48 H48 . . 120.000000 ?
C47 C48 H48 . . 120.000000 ?
C50 C49 C48 . . 120.2(2) ?
C50 C49 H49 . . 119.900000 ?
C48 C49 H49 . . 119.900000 ?
C49 C50 C51 . . 120.0(2) ?
C49 C50 H50 . . 120.000000 ?
C51 C50 H50 . . 120.000000 ?
C50 C51 C52 . . 120.3(2) ?
C50 C51 H51 . . 119.900000 ?
C52 C51 H51 . . 119.900000 ?
C51 C52 C47 . . 120.5(2) ?
C51 C52 H52 . . 119.700000 ?
C47 C52 H52 . . 119.700000 ?
C58 C53 C54 . . 119.8(2) ?
C58 C53 P2 . . 122.55(18) ?
C54 C53 P2 . . 117.46(17) ?
C55 C54 C53 . . 120.1(2) ?
C55 C54 H54 . . 120.000000 ?
C53 C54 H54 . . 120.000000 ?
C56 C55 C54 . . 119.7(2) ?
C56 C55 H55 . . 120.200000 ?
C54 C55 H55 . . 120.200000 ?
C57 C56 C55 . . 120.4(2) ?
C57 C56 H56 . . 119.800000 ?
C55 C56 H56 . . 119.800000 ?
C56 C57 C58 . . 120.4(2) ?
C56 C57 H57 . . 119.800000 ?
C58 C57 H57 . . 119.800000 ?
C57 C58 C53 . . 119.8(2) ?
C57 C58 H58 . . 120.100000 ?
C53 C58 H58 . . 120.100000 ?
C64 C59 C60 . . 118.7(2) ?
C64 C59 P2 . . 121.20(17) ?
C60 C59 P2 . . 119.61(17) ?
C61 C60 C59 . . 120.4(2) ?
C61 C60 H60 . . 119.800000 ?
C59 C60 H60 . . 119.800000 ?
C60 C61 C62 . . 120.3(2) ?
C60 C61 H61 . . 119.900000 ?
C62 C61 H61 . . 119.900000 ?
C61 C62 C63 . . 120.0(2) ?
C61 C62 H62 . . 120.000000 ?
C63 C62 H62 . . 120.000000 ?
C64 C63 C62 . . 120.1(2) ?
C64 C63 H63 . . 119.900000 ?
C62 C63 H63 . . 119.900000 ?
C63 C64 C59 . . 120.4(2) ?
C63 C64 H64 . . 119.800000 ?
C59 C64 H64 . . 119.800000 ?

loop_
_geom_bond_atom_site_label_1
_geom_bond_atom_site_label_2
_geom_bond_site_symmetry_2
_geom_bond_distance
_geom_bond_publ_flag
B1 C1 . 1.582(3) ?
B1 C13 . 1.594(3) ?
B1 Cl1 . 1.885(3) ?
B1 P1 . 2.018(2) ?
P1 C14 . 1.796(2) ?
P1 C21 . 1.810(2) ?
P1 C27 . 1.811(2) ?
P1 C13 . 2.350(2) ?
C1 C2 . 1.400(3) ?
C1 C6 . 1.414(3) ?
C2 C3 . 1.389(3) ?
C2 H2 . 0.950000 ?
C3 C4 . 1.384(4) ?
C3 H3 . 0.950000 ?
C4 C5 . 1.380(3) ?
C4 H4 . 0.950000 ?
C5 C6 . 1.403(3) ?
C5 H5 . 0.950000 ?
C6 C7 . 1.495(3) ?
C7 C8 . 1.395(3) ?
C7 C12 . 1.417(3) ?
C8 C9 . 1.383(3) ?
C8 H8 . 0.950000 ?
C9 C10 . 1.385(3) ?
C9 H9 . 0.950000 ?
C10 C11 . 1.384(3) ?
C10 H10 . 0.950000 ?
C11 C12 . 1.395(3) ?
C11 H11 . 0.950000 ?
C12 C13 . 1.462(3) ?
C13 C14 . 1.366(3) ?
C14 C15 . 1.473(3) ?
C15 C16 . 1.400(3) ?
C15 C20 . 1.406(3) ?
C16 C17 . 1.377(3) ?
C16 H16 . 0.950000 ?
C17 C18 . 1.385(3) ?
C17 H17 . 0.950000 ?
C18 C19 . 1.385(3) ?
C18 H18 . 0.950000 ?
C19 C20 . 1.382(3) ?
C19 H19 . 0.950000 ?
C20 H20 . 0.950000 ?
C21 C22 . 1.388(3) ?
C21 C26 . 1.395(3) ?
C22 C23 . 1.382(3) ?
C22 H22 . 0.950000 ?
C23 C24 . 1.384(4) ?
C23 H23 . 0.950000 ?
C24 C25 . 1.379(3) ?
C24 H24 . 0.950000 ?
C25 C26 . 1.384(3) ?
C25 H25 . 0.950000 ?
C26 H26 . 0.950000 ?
C27 C28 . 1.389(3) ?
C27 C32 . 1.396(3) ?
C28 C29 . 1.382(4) ?
C28 H28 . 0.950000 ?
C29 C30 . 1.382(4) ?
C29 H29 . 0.950000 ?
C30 C31 . 1.375(4) ?
C30 H30 . 0.950000 ?
C31 C32 . 1.382(3) ?
C31 H31 . 0.950000 ?
C32 H32 . 0.950000 ?
B2 C45 . 1.583(3) ?
B2 C33 . 1.585(3) ?
B2 Cl2 . 1.890(3) ?
B2 P2 . 2.016(2) ?
P2 C46 . 1.793(2) ?
P2 C59 . 1.801(2) ?
P2 C53 . 1.813(2) ?
P2 C45 . 2.349(2) ?
C33 C34 . 1.399(3) ?
C33 C38 . 1.415(3) ?
C34 C35 . 1.389(3) ?
C34 H34 . 0.950000 ?
C35 C36 . 1.386(3) ?
C35 H35 . 0.950000 ?
C36 C37 . 1.380(3) ?
C36 H36 . 0.950000 ?
C37 C38 . 1.398(3) ?
C37 H37 . 0.950000 ?
C38 C39 . 1.498(3) ?
C39 C40 . 1.402(3) ?
C39 C44 . 1.425(3) ?
C40 C41 . 1.382(3) ?
C40 H40 . 0.950000 ?
C41 C42 . 1.388(3) ?
C41 H41 . 0.950000 ?
C42 C43 . 1.378(3) ?
C42 H42 . 0.950000 ?
C43 C44 . 1.395(3) ?
C43 H43 . 0.950000 ?
C44 C45 . 1.461(3) ?
C45 C46 . 1.363(3) ?
C46 C47 . 1.479(3) ?
C47 C52 . 1.384(3) ?
C47 C48 . 1.397(3) ?
C48 C49 . 1.388(3) ?
C48 H48 . 0.950000 ?
C49 C50 . 1.375(4) ?
C49 H49 . 0.950000 ?
C50 C51 . 1.380(4) ?
C50 H50 . 0.950000 ?
C51 C52 . 1.382(3) ?
C51 H51 . 0.950000 ?
C52 H52 . 0.950000 ?
C53 C58 . 1.390(3) ?
C53 C54 . 1.394(3) ?
C54 C55 . 1.389(3) ?
C54 H54 . 0.950000 ?
C55 C56 . 1.386(4) ?
C55 H55 . 0.950000 ?
C56 C57 . 1.379(4) ?
C56 H56 . 0.950000 ?
C57 C58 . 1.387(3) ?
C57 H57 . 0.950000 ?
C58 H58 . 0.950000 ?
C59 C64 . 1.401(3) ?
C59 C60 . 1.402(3) ?
C60 C61 . 1.382(3) ?
C60 H60 . 0.950000 ?
C61 C62 . 1.385(3) ?
C61 H61 . 0.950000 ?
C62 C63 . 1.388(3) ?
C62 H62 . 0.950000 ?
C63 C64 . 1.382(3) ?
C63 H63 . 0.950000 ?
C64 H64 . 0.950000 ?

loop_
_geom_torsion_atom_site_label_1
_geom_torsion_atom_site_label_2
_geom_torsion_atom_site_label_3
_geom_torsion_atom_site_label_4
_geom_torsion_site_symmetry_1
_geom_torsion_site_symmetry_2
_geom_torsion_site_symmetry_3
_geom_torsion_site_symmetry_4
_geom_torsion
_geom_torsion_publ_flag
C13 B1 C1 C2 . . . . 148.8(2) ?
Cl1 B1 C1 C2 . . . . -79.9(3) ?
P1 B1 C1 C2 . . . . 59.5(3) ?
C13 B1 C1 C6 . . . . -31.3(3) ?
Cl1 B1 C1 C6 . . . . 100.0(2) ?
P1 B1 C1 C6 . . . . -120.5(2) ?
C6 C1 C2 C3 . . . . 0.5(3) ?
B1 C1 C2 C3 . . . . -179.5(2) ?
C1 C2 C3 C4 . . . . 1.4(3) ?
C2 C3 C4 C5 . . . . -1.3(3) ?
C3 C4 C5 C6 . . . . -0.7(3) ?
C4 C5 C6 C1 . . . . 2.6(3) ?
C4 C5 C6 C7 . . . . -176.5(2) ?
C2 C1 C6 C5 . . . . -2.5(3) ?
B1 C1 C6 C5 . . . . 177.58(19) ?
C2 C1 C6 C7 . . . . 176.60(19) ?
B1 C1 C6 C7 . . . . -3.3(3) ?
C5 C6 C7 C8 . . . . 24.0(3) ?
C1 C6 C7 C8 . . . . -155.1(2) ?
C5 C6 C7 C12 . . . . -156.1(2) ?
C1 C6 C7 C12 . . . . 24.8(3) ?
C12 C7 C8 C9 . . . . -4.2(3) ?
C6 C7 C8 C9 . . . . 175.7(2) ?
C7 C8 C9 C10 . . . . 3.4(3) ?
C8 C9 C10 C11 . . . . 0.8(3) ?
C9 C10 C11 C12 . . . . -4.1(3) ?
C10 C11 C12 C7 . . . . 3.1(3) ?
C10 C11 C12 C13 . . . . -170.8(2) ?
C8 C7 C12 C11 . . . . 1.0(3) ?
C6 C7 C12 C11 . . . . -178.9(2) ?
C8 C7 C12 C13 . . . . 175.46(19) ?
C6 C7 C12 C13 . . . . -4.4(3) ?
C11 C12 C13 C14 . . . . -52.0(4) ?
C7 C12 C13 C14 . . . . 133.8(3) ?
C11 C12 C13 B1 . . . . 139.8(2) ?
C7 C12 C13 B1 . . . . -34.4(3) ?
C1 B1 C13 C14 . . . . -119.5(2) ?
Cl1 B1 C13 C14 . . . . 111.14(19) ?
P1 B1 C13 C14 . . . . -0.22(17) ?
C1 B1 C13 C12 . . . . 51.7(2) ?
Cl1 B1 C13 C12 . . . . -77.6(2) ?
P1 B1 C13 C12 . . . . 171.07(17) ?
C12 C13 C14 C15 . . . . 5.7(4) ?
B1 C13 C14 C15 . . . . 174.7(2) ?
C12 C13 C14 P1 . . . . -168.7(2) ?
B1 C13 C14 P1 . . . . 0.24(18) ?
C21 P1 C14 C13 . . . . 117.07(15) ?
C27 P1 C14 C13 . . . . -121.44(15) ?
B1 P1 C14 C13 . . . . -0.19(14) ?
C21 P1 C14 C15 . . . . -57.7(2) ?
C27 P1 C14 C15 . . . . 63.8(2) ?
B1 P1 C14 C15 . . . . -175.0(2) ?
C13 P1 C14 C15 . . . . -174.8(3) ?
C13 C14 C15 C16 . . . . -17.7(4) ?
P1 C14 C15 C16 . . . . 155.02(19) ?
C13 C14 C15 C20 . . . . 162.0(2) ?
P1 C14 C15 C20 . . . . -25.3(3) ?
C20 C15 C16 C17 . . . . -0.8(3) ?
C14 C15 C16 C17 . . . . 178.9(2) ?
C15 C16 C17 C18 . . . . 0.0(4) ?
C16 C17 C18 C19 . . . . 0.5(4) ?
C17 C18 C19 C20 . . . . -0.3(3) ?
C18 C19 C20 C15 . . . . -0.5(3) ?
C16 C15 C20 C19 . . . . 1.0(3) ?
C14 C15 C20 C19 . . . . -178.7(2) ?
C14 P1 C21 C22 . . . . 15.9(2) ?
C27 P1 C21 C22 . . . . -109.9(2) ?
B1 P1 C21 C22 . . . . 104.6(2) ?
C13 P1 C21 C22 . . . . 54.8(2) ?
C14 P1 C21 C26 . . . . -163.61(17) ?
C27 P1 C21 C26 . . . . 70.7(2) ?
B1 P1 C21 C26 . . . . -74.8(2) ?
C13 P1 C21 C26 . . . . -124.63(17) ?
C26 C21 C22 C23 . . . . -1.9(4) ?
P1 C21 C22 C23 . . . . 178.7(2) ?
C21 C22 C23 C24 . . . . 0.2(4) ?
C22 C23 C24 C25 . . . . 1.3(4) ?
C23 C24 C25 C26 . . . . -1.0(4) ?
C24 C25 C26 C21 . . . . -0.6(4) ?
C22 C21 C26 C25 . . . . 2.1(3) ?
P1 C21 C26 C25 . . . . -178.40(18) ?
C14 P1 C27 C28 . . . . -115.1(2) ?
C21 P1 C27 C28 . . . . 10.9(2) ?
B1 P1 C27 C28 . . . . 154.8(2) ?
C13 P1 C27 C28 . . . . -153.38(19) ?
C14 P1 C27 C32 . . . . 62.9(2) ?
C21 P1 C27 C32 . . . . -171.21(18) ?
B1 P1 C27 C32 . . . . -27.3(2) ?
C13 P1 C27 C32 . . . . 24.6(2) ?
C32 C27 C28 C29 . . . . 1.0(4) ?
P1 C27 C28 C29 . . . . 178.9(2) ?
C27 C28 C29 C30 . . . . 0.7(5) ?
C28 C29 C30 C31 . . . . -1.7(5) ?
C29 C30 C31 C32 . . . . 1.0(4) ?
C30 C31 C32 C27 . . . . 0.8(4) ?
C28 C27 C32 C31 . . . . -1.7(4) ?
P1 C27 C32 C31 . . . . -179.72(18) ?
C45 B2 C33 C34 . . . . -148.3(2) ?
Cl2 B2 C33 C34 . . . . 81.9(2) ?
P2 B2 C33 C34 . . . . -57.1(3) ?
C45 B2 C33 C38 . . . . 34.1(3) ?
Cl2 B2 C33 C38 . . . . -95.8(2) ?
P2 B2 C33 C38 . . . . 125.20(19) ?
C38 C33 C34 C35 . . . . 2.4(3) ?
B2 C33 C34 C35 . . . . -175.2(2) ?
C33 C34 C35 C36 . . . . -1.5(3) ?
C34 C35 C36 C37 . . . . -0.8(3) ?
C35 C36 C37 C38 . . . . 2.2(3) ?
C36 C37 C38 C33 . . . . -1.3(3) ?
C36 C37 C38 C39 . . . . 179.7(2) ?
C34 C33 C38 C37 . . . . -1.0(3) ?
B2 C33 C38 C37 . . . . 176.90(19) ?
C34 C33 C38 C39 . . . . 178.01(19) ?
B2 C33 C38 C39 . . . . -4.1(3) ?
C37 C38 C39 C40 . . . . -16.9(3) ?
C33 C38 C39 C40 . . . . 164.2(2) ?
C37 C38 C39 C44 . . . . 159.6(2) ?
C33 C38 C39 C44 . . . . -19.4(3) ?
C44 C39 C40 C41 . . . . 0.3(3) ?
C38 C39 C40 C41 . . . . 176.9(2) ?
C39 C40 C41 C42 . . . . -1.2(4) ?
C40 C41 C42 C43 . . . . 0.2(4) ?
C41 C42 C43 C44 . . . . 1.6(4) ?
C42 C43 C44 C39 . . . . -2.6(3) ?
C42 C43 C44 C45 . . . . 175.2(2) ?
C40 C39 C44 C43 . . . . 1.6(3) ?
C38 C39 C44 C43 . . . . -175.0(2) ?
C40 C39 C44 C45 . . . . -176.35(19) ?
C38 C39 C44 C45 . . . . 7.1(3) ?
C43 C44 C45 C46 . . . . 38.7(4) ?
C39 C44 C45 C46 . . . . -143.5(3) ?
C43 C44 C45 B2 . . . . -150.9(2) ?
C39 C44 C45 B2 . . . . 27.0(3) ?
C33 B2 C45 C46 . . . . 125.80(19) ?
Cl2 B2 C45 C46 . . . . -105.92(19) ?
P2 B2 C45 C46 . . . . 4.71(17) ?
C33 B2 C45 C44 . . . . -47.1(3) ?
Cl2 B2 C45 C44 . . . . 81.2(2) ?
P2 B2 C45 C44 . . . . -168.16(18) ?
C44 C45 C46 C47 . . . . -3.8(5) ?
B2 C45 C46 C47 . . . . -175.0(2) ?
C44 C45 C46 P2 . . . . 165.9(2) ?
B2 C45 C46 P2 . . . . -5.25(18) ?
C59 P2 C46 C45 . . . . -107.02(15) ?
C53 P2 C46 C45 . . . . 130.41(14) ?
B2 P2 C46 C45 . . . . 4.05(14) ?
C59 P2 C46 C47 . . . . 63.8(2) ?
C53 P2 C46 C47 . . . . -58.8(2) ?
B2 P2 C46 C47 . . . . 174.9(2) ?
C45 P2 C46 C47 . . . . 170.8(3) ?
C45 C46 C47 C52 . . . . 38.9(4) ?
P2 C46 C47 C52 . . . . -128.0(2) ?
C45 C46 C47 C48 . . . . -143.8(3) ?
P2 C46 C47 C48 . . . . 49.2(3) ?
C52 C47 C48 C49 . . . . -1.8(3) ?
C46 C47 C48 C49 . . . . -179.1(2) ?
C47 C48 C49 C50 . . . . 2.4(4) ?
C48 C49 C50 C51 . . . . -1.1(4) ?
C49 C50 C51 C52 . . . . -0.8(4) ?
C50 C51 C52 C47 . . . . 1.4(4) ?
C48 C47 C52 C51 . . . . -0.1(3) ?
C46 C47 C52 C51 . . . . 177.2(2) ?
C46 P2 C53 C58 . . . . 114.90(19) ?
C59 P2 C53 C58 . . . . -8.6(2) ?
B2 P2 C53 C58 . . . . -153.24(18) ?
C45 P2 C53 C58 . . . . 151.40(17) ?
C46 P2 C53 C54 . . . . -59.7(2) ?
C59 P2 C53 C54 . . . . 176.79(18) ?
B2 P2 C53 C54 . . . . 32.1(2) ?
C45 P2 C53 C54 . . . . -23.2(2) ?
C58 C53 C54 C55 . . . . 0.0(3) ?
P2 C53 C54 C55 . . . . 174.82(18) ?
C53 C54 C55 C56 . . . . 0.4(4) ?
C54 C55 C56 C57 . . . . -0.7(4) ?
C55 C56 C57 C58 . . . . 0.6(4) ?
C56 C57 C58 C53 . . . . -0.2(4) ?
C54 C53 C58 C57 . . . . -0.1(3) ?
P2 C53 C58 C57 . . . . -174.64(18) ?
C46 P2 C59 C64 . . . . 0.7(2) ?
C53 P2 C59 C64 . . . . 126.23(18) ?
B2 P2 C59 C64 . . . . -83.57(19) ?
C45 P2 C59 C64 . . . . -37.4(2) ?
C46 P2 C59 C60 . . . . 172.95(17) ?
C53 P2 C59 C60 . . . . -61.49(19) ?
B2 P2 C59 C60 . . . . 88.71(19) ?
C45 P2 C59 C60 . . . . 134.91(16) ?
C64 C59 C60 C61 . . . . 0.3(3) ?
P2 C59 C60 C61 . . . . -172.20(17) ?
C59 C60 C61 C62 . . . . -0.4(3) ?
C60 C61 C62 C63 . . . . -0.4(3) ?
C61 C62 C63 C64 . . . . 1.3(3) ?
C62 C63 C64 C59 . . . . -1.4(3) ?
C60 C59 C64 C63 . . . . 0.6(3) ?
P2 C59 C64 C63 . . . . 172.97(16) ?
